data_4061958
loop_
_publ_author_name
'Kaats-Richters, Veronica E.M.'
'Cleij, Thomas J.'
'Jenneskens, Leonardus W.'
'Lutz, Martin'
'Spek, Anthony L.'
'van Walree, Cornelis A.'

_publ_section_title
;
Synthesis and structure of cis-1,4-di(1-pyrenyl)decamethylcyclohexasilane
;
_journal_name_full Organometallics
_journal_year 2003
_chemical_formula_moiety 'C10 H32 Si6'
_chemical_formula_sum 'C10 H32 Si6'
_chemical_formula_weight 320.90
_space_group_IT_number 14
_symmetry_cell_setting monoclinic
_symmetry_space_group_name_Hall '-P 2ybc'
_symmetry_space_group_name_H-M 'P 1 21/c 1'
_cell_angle_alpha 90.00
_cell_angle_beta 115.8371(7)
_cell_angle_gamma 90.00
_cell_formula_units_Z 2
_cell_length_a 6.6648(1)
_cell_length_b 15.8086(2)
_cell_length_c 11.0109(1)
_cell_measurement_temperature 100(2)
_cell_volume 1044.15(2)
_diffrn_ambient_temperature 100(2)
_exptl_crystal_density_diffrn 1.021
_cod_original_sg_symbol_H-M 'P 21/c'
_cod_database_code 4061958

loop_
_symmetry_equiv_pos_as_xyz
'x, y, z'
'-x, y+1/2, -z+1/2'
'-x, -y, -z'
'x, -y-1/2, z-1/2'

loop_
_atom_site_label
_atom_site_type_symbol
_atom_site_fract_x
_atom_site_fract_y
_atom_site_fract_z
_atom_site_U_iso_or_equiv
_atom_site_adp_type
_atom_site_occupancy
_atom_site_symmetry_multiplicity
_atom_site_calc_flag
_atom_site_refinement_flags
_atom_site_disorder_assembly
_atom_site_disorder_group
Si1 Si 0.686816(16) 0.448802(6) 0.715685(10) 0.01562(2) Uani 1 1 d . . .
Si2 Si 0.798361(15) 0.567501(6) 0.633601(10) 0.01467(2) Uani 1 1 d . . .
Si3 Si 0.500038(16) 0.641604(6) 0.468047(10) 0.01616(2) Uani 1 1 d . . .
C11 C 0.50248(8) 0.47845(4) 0.79931(5) 0.02904(8) Uani 1 1 d . . .
C12 C 0.94433(7) 0.39448(3) 0.84427(4) 0.02565(7) Uani 1 1 d . . .
C2 C 0.98818(7) 0.63897(3) 0.77444(4) 0.02314(6) Uani 1 1 d . . .
C31 C 0.29834(8) 0.67947(3) 0.53450(5) 0.02685(7) Uani 1 1 d . . .
C32 C 0.61276(8) 0.73696(3) 0.41506(5) 0.03084(9) Uani 1 1 d . . .
H2 H 0.9268(15) 0.5365(6) 0.5685(9) 0.042(2) Uiso 1 1 d . . .
H11A H 0.3660(17) 0.4998(7) 0.7361(9) 0.052(3) Uiso 1 1 d . . .
H11B H 0.4766(16) 0.4292(7) 0.8408(10) 0.052(3) Uiso 1 1 d . . .
H11C H 0.5748(17) 0.5215(7) 0.8683(10) 0.055(3) Uiso 1 1 d . . .
H12A H 1.0361(15) 0.3795(6) 0.8046(9) 0.041(2) Uiso 1 1 d . . .
H12B H 0.9026(16) 0.3444(6) 0.8784(10) 0.050(3) Uiso 1 1 d . . .
H12C H 1.0205(16) 0.4324(6) 0.9159(10) 0.045(2) Uiso 1 1 d . . .
H2A H 0.9178(15) 0.6583(6) 0.8249(9) 0.043(2) Uiso 1 1 d . . .
H2B H 1.0319(14) 0.6879(7) 0.7350(9) 0.046(2) Uiso 1 1 d . . .
H2C H 1.1194(16) 0.6092(6) 0.8304(9) 0.045(2) Uiso 1 1 d . . .
H31A H 0.1817(15) 0.7094(7) 0.4673(9) 0.048(2) Uiso 1 1 d . . .
H31B H 0.2447(16) 0.6336(6) 0.5631(10) 0.047(2) Uiso 1 1 d . . .
H31C H 0.3723(16) 0.7158(7) 0.6074(10) 0.056(3) Uiso 1 1 d . . .
H32A H 0.4904(14) 0.7697(6) 0.3515(9) 0.039(2) Uiso 1 1 d . . .
H32B H 0.7092(15) 0.7201(7) 0.3771(10) 0.051(3) Uiso 1 1 d . . .
H32C H 0.6981(16) 0.7700(6) 0.4877(10) 0.053(3) Uiso 1 1 d . . .

loop_
_atom_site_aniso_label
_atom_site_aniso_U_11
_atom_site_aniso_U_22
_atom_site_aniso_U_33
_atom_site_aniso_U_23
_atom_site_aniso_U_13
_atom_site_aniso_U_12
Si1 0.01348(4) 0.01765(4) 0.01326(4) 0.00097(3) 0.00353(3) -0.00062(3)
Si2 0.01282(3) 0.01563(4) 0.01395(4) -0.00125(3) 0.00435(3) -0.00102(2)
Si3 0.01538(4) 0.01536(4) 0.01460(4) 0.00132(3) 0.00361(3) -0.00202(3)
C11 0.02650(17) 0.0395(2) 0.02550(17) -0.00173(16) 0.01541(15) -0.00008(16)
C12 0.01975(13) 0.02643(16) 0.02199(15) 0.00663(12) 0.00094(12) 0.00159(12)
C2 0.02012(13) 0.02309(14) 0.02104(14) -0.00608(11) 0.00418(11) -0.00390(11)
C31 0.02730(17) 0.02857(17) 0.02404(16) 0.00084(13) 0.01058(14) 0.00795(14)
C32 0.02923(18) 0.02584(17) 0.02821(19) 0.00811(14) 0.00392(15) -0.01060(14)

loop_
_geom_bond_atom_site_label_1
_geom_bond_atom_site_label_2
_geom_bond_distance
_geom_bond_site_symmetry_2
_geom_bond_publ_flag
Si1 C11 1.8875(4) . ?
Si1 C12 1.8893(4) . ?
Si1 Si2 2.34017(14) . ?
Si1 Si3 2.34306(14) 3_666 ?
Si2 C2 1.8899(4) . ?
Si2 Si3 2.34294(14) . ?
Si2 H2 1.423(9) . ?
Si3 C31 1.8863(4) . ?
Si3 C32 1.8865(4) . ?
Si3 Si1 2.34306(14) 3_666 ?
C11 H11A 0.935(10) . ?
C11 H11B 0.956(10) . ?
C11 H11C 0.977(11) . ?
C12 H12A 0.924(9) . ?
C12 H12B 0.969(10) . ?
C12 H12C 0.943(10) . ?
C2 H2A 0.922(9) . ?
C2 H2B 0.991(10) . ?
C2 H2C 0.946(10) . ?
C31 H31A 0.935(9) . ?
C31 H31B 0.923(10) . ?
C31 H31C 0.934(11) . ?
C32 H32A 0.962(9) . ?
C32 H32B 0.945(10) . ?
C32 H32C 0.916(10) . ?
